data_7117765
loop_
_publ_author_name
'Ogawa, Tomohiro'
'Yoshida, Masaki'
'Ohara, Hiroki'
'Kobayashi, Atsushi'
'Kato, Masako'

_publ_section_title
;
 A dual-emissive ionic liquid based on an anionic platinum(II) complex
;
_journal_coden_ASTM CHCOFS
_journal_issue 69
_journal_name_full
;
 Chemical Communications (Cambridge, United Kingdom)
;
_journal_page_first 13377
_journal_page_last 13380
_journal_paper_doi 10.1039/c5cc04407c
_journal_volume 51
_journal_year 2015
_chemical_formula_moiety 'C31 H30 K2 N6 O3 Pt2'
_chemical_formula_sum 'C31 H30 K2 N6 O3 Pt2'
_chemical_formula_weight 1002.99
_space_group_crystal_system monoclinic
_space_group_IT_number 14
_space_group_name_Hall '-P 2ybc'
_space_group_name_H-M_alt 'P 1 21/c 1'
_symmetry_space_group_name_Hall '-P 2ybc'
_symmetry_space_group_name_H-M 'P 1 21/c 1'
_atom_sites_solution_hydrogens geom
_atom_sites_solution_primary direct
_atom_sites_solution_secondary difmap
_audit_update_record
;
2015-04-23 deposited with the CCDC.
2015-07-14 downloaded from the CCDC.
;
_cell_angle_alpha 90.0000
_cell_angle_beta 108.445(3)
_cell_angle_gamma 90.0000
_cell_formula_units_Z 4
_cell_length_a 19.743(5)
_cell_length_b 12.197(3)
_cell_length_c 14.509(4)
_cell_measurement_reflns_used 9750
_cell_measurement_temperature 150
_cell_measurement_theta_max 27.50
_cell_measurement_theta_min 3.10
_cell_volume 3314.4(15)
_computing_cell_refinement 'CrystalClear-SM Expert 2.0 r16'
_computing_data_collection 'CrystalClear-SM Expert 2.0 r16 (Rigaku, 2013)'
_computing_data_reduction 'CrystalClear-SM Expert 2.0 r16'
_computing_molecular_graphics 'CrystalStructure 4.1'
_computing_publication_material 'CrystalStructure 4.1 (Rigaku, 2014)'
_computing_structure_refinement 'SHELXL2013 (Sheldrick, 2008)'
_computing_structure_solution 'SIR2011 (Burla, et al., 2012)'
_diffrn_ambient_temperature 150
_diffrn_detector_area_resol_mean 7.314
_diffrn_measured_fraction_theta_full 0.993
_diffrn_measured_fraction_theta_max 0.989
_diffrn_measurement_device_type 'Rigaku Mercury70'
_diffrn_measurement_method \w
_diffrn_radiation_type 'Mo K\a'
_diffrn_radiation_wavelength 0.71075
_diffrn_reflns_av_R_equivalents 0.0524
_diffrn_reflns_Laue_measured_fraction_full 0.993
_diffrn_reflns_Laue_measured_fraction_max 0.989
_diffrn_reflns_limit_h_max 25
_diffrn_reflns_limit_h_min -25
_diffrn_reflns_limit_k_max 10
_diffrn_reflns_limit_k_min -15
_diffrn_reflns_limit_l_max 18
_diffrn_reflns_limit_l_min -18
_diffrn_reflns_number 25015
_diffrn_reflns_point_group_measured_fraction_full 0.993
_diffrn_reflns_point_group_measured_fraction_max 0.989
_diffrn_reflns_theta_full 25.242
_diffrn_reflns_theta_max 27.512
_diffrn_reflns_theta_min 3.263
_diffrn_standards_number 0
_exptl_absorpt_coefficient_mu 8.691
_exptl_absorpt_correction_T_max 0.028
_exptl_absorpt_correction_T_min 0.006
_exptl_absorpt_correction_type numerical
_exptl_absorpt_process_details 'NUMABS (Rigaku, 1999)'
_exptl_crystal_colour yellow
_exptl_crystal_density_diffrn 2.010
_exptl_crystal_density_method 'not measured'
_exptl_crystal_description block
_exptl_crystal_F_000 1904.00
_exptl_crystal_size_max 0.520
_exptl_crystal_size_mid 0.430
_exptl_crystal_size_min 0.410
_refine_diff_density_max 4.54
_refine_diff_density_min -6.97
_refine_ls_extinction_method none
_refine_ls_goodness_of_fit_ref 1.068
_refine_ls_hydrogen_treatment constr
_refine_ls_number_parameters 391
_refine_ls_number_reflns 7536
_refine_ls_number_restraints 0
_refine_ls_R_factor_all 0.0563
_refine_ls_R_factor_gt 0.0458
_refine_ls_shift/su_max 0.002
_refine_ls_structure_factor_coef Fsqd
_refine_ls_weighting_details 'w = 1/[\s^2^(Fo^2^)+(0.0708P)^2^+2.4194P] where P=(Fo^2^+2Fc^2^)/3'
_refine_ls_weighting_scheme calc
_refine_ls_wR_factor_gt 0.1210
_refine_ls_wR_factor_ref 0.1278
_reflns_number_gt 6163
_reflns_number_total 7536
_reflns_threshold_expression F^2^>2.0\s(F^2^)
_cod_duplicate_entry 7117652
_cod_data_source_file c5cc04407c2.cif
_cod_data_source_block 20150409_KPt(ptpy)(CN)2_2
_cod_database_code 7117765
_shelxl_res_file
;

    shelxl.res created by SHELXL-2014/7

TITL 20150409_KPt(ptpy)(CN)2_2
CELL  0.71075 19.74300 12.19700 14.50900 90.00000 108.44500 90.00000
ZERR  4 0.00500 0.00300 0.00400 0.00000 0.00300 0.00000
LATT 1
SYMM    -X, .50+Y, .50-Z
SFAC C H K N PT O
UNIT 124 120 8 24 8 12
L.S. 20
FMAP 2
PLAN -25
WPDB -2
HTAB
BOND $H
CONF
LIST 4
TEMP -123.0
ACTA
SIZE 0.410 0.430 0.520
EADP K2 O2
WGHT    0.070800    2.419400
FVAR       0.50474
PT1   5    0.192556   -0.059328    0.249441    11.00000    0.02642    0.02645 =
         0.02218   -0.00093    0.00797   -0.00298
PT2   5    0.224892    0.138006    0.115717    11.00000    0.02382    0.02697 =
         0.01919   -0.00005    0.00686   -0.00077
K1    3   -0.022803    0.094817    0.142524    11.00000    0.03952    0.07666 =
         0.03582   -0.01634    0.00527   -0.01173
K2    3    0.038897    0.240596   -0.105770    11.00000    0.04365    0.05235 =
         0.03618    0.00677    0.01257   -0.00517
O1    6   -0.079275    0.379824   -0.189803    11.00000    0.07171    0.08514 =
         0.07324    0.02086    0.03318    0.03440
O2    6   -0.153705    0.236512    0.111972    11.00000    0.04365    0.05235 =
         0.03618    0.00677    0.01257   -0.00517
O3    6   -0.009398    0.162119   -0.289254    11.00000    0.10039    0.16809 =
         0.05153   -0.04951    0.04788   -0.07888
N6    4    0.095134    0.082625    0.330912    11.00000    0.04576    0.05692 =
         0.03660    0.00154    0.01169    0.01528
N13   4    0.139912    0.049712   -0.088372    11.00000    0.04197    0.07780 =
         0.03396   -0.02105    0.01482   -0.00564
N26   4    0.084598    0.270021    0.108611    11.00000    0.03016    0.05930 =
         0.03034   -0.00583    0.00367    0.00744
N28   4    0.058123   -0.106160    0.062999    11.00000    0.03648    0.06491 =
         0.03428   -0.00223    0.00781   -0.01382
N39   4    0.287331    0.199020    0.247751    11.00000    0.02851    0.02102 =
         0.02276    0.00206    0.00813   -0.00176
N40   4    0.262848   -0.155365    0.206727    11.00000    0.03693    0.02268 =
         0.02809    0.00025    0.01429   -0.00388
C1    1    0.246522   -0.209684    0.121031    11.00000    0.03848    0.04913 =
         0.01929   -0.00470    0.01024   -0.00905
AFIX  43
H1    2    0.199874   -0.203070    0.075839    11.00000   -1.20000
AFIX   0
C2    1    0.296714   -0.275111    0.097707    11.00000    0.05505    0.03320 =
         0.03134   -0.01468    0.01393   -0.00076
AFIX  43
H2    2    0.285097   -0.312384    0.037204    11.00000   -1.20000
AFIX   0
C3    1    0.363383   -0.283951    0.164876    11.00000    0.05744    0.04012 =
         0.03964   -0.00495    0.02435    0.01469
AFIX  43
H3    2    0.397883   -0.329586    0.150883    11.00000   -1.20000
AFIX   0
C4    1    0.381623   -0.228793    0.251616    11.00000    0.02852    0.03844 =
         0.03985   -0.00738    0.01409   -0.00468
AFIX  43
H4    2    0.428078   -0.235521    0.297292    11.00000   -1.20000
AFIX   0
C5    1    0.329836   -0.162102    0.271162    11.00000    0.03069    0.02700 =
         0.02451    0.00628    0.00910   -0.00082
C6    1    0.340558   -0.097519    0.359581    11.00000    0.03340    0.02021 =
         0.01989    0.00481    0.00858    0.00061
C7    1    0.406369   -0.088295    0.432182    11.00000    0.03375    0.02685 =
         0.03342    0.00611    0.01412    0.00147
AFIX  43
H7    2    0.446513   -0.126213    0.425261    11.00000   -1.20000
AFIX   0
C8    1    0.414419   -0.024626    0.514609    11.00000    0.03395    0.03029 =
         0.03169    0.00677   -0.00101   -0.00888
AFIX  43
H8    2    0.459349   -0.019471    0.564030    11.00000   -1.20000
AFIX   0
C9    1    0.353849    0.032595    0.523231    11.00000    0.03771    0.02898 =
         0.02365    0.00018    0.00460   -0.00600
C10   1    0.288947    0.023431    0.450176    11.00000    0.03273    0.02819 =
         0.02125    0.00042    0.00641    0.00255
AFIX  43
H10   2    0.248807    0.061267    0.457202    11.00000   -1.20000
AFIX   0
C11   1    0.280118   -0.039299    0.366455    11.00000    0.03285    0.02328 =
         0.02182    0.00436    0.00758   -0.00229
C12   1    0.361564    0.099324    0.612092    11.00000    0.04688    0.04948 =
         0.02897   -0.00245    0.00086   -0.00377
AFIX  33
H12A  2    0.411099    0.095781    0.654979    11.00000   -1.20000
H12B  2    0.348890    0.175695    0.593490    11.00000   -1.20000
H12C  2    0.329774    0.070351    0.646207    11.00000   -1.20000
AFIX   0
C13   1    0.132834    0.030435    0.301109    11.00000    0.03838    0.04083 =
         0.01580   -0.00121    0.00100   -0.00123
C14   1    0.107586   -0.088690    0.130509    11.00000    0.02369    0.04457 =
         0.03256   -0.00319    0.01121   -0.00623
C15   1    0.261765    0.258599    0.306645    11.00000    0.03480    0.03264 =
         0.02993   -0.00221    0.01050   -0.00300
AFIX  43
H15   2    0.212041    0.273571    0.288245    11.00000   -1.20000
AFIX   0
C16   1    0.306335    0.298865    0.393874    11.00000    0.04806    0.03036 =
         0.02927   -0.00271    0.01201   -0.00447
AFIX  43
H16   2    0.287275    0.340160    0.435436    11.00000   -1.20000
AFIX   0
C17   1    0.378829    0.278543    0.420093    11.00000    0.04495    0.03307 =
         0.02619   -0.00892    0.00811   -0.00486
AFIX  43
H17   2    0.410482    0.306863    0.479008    11.00000   -1.20000
AFIX   0
C18   1    0.404045    0.216467    0.359010    11.00000    0.02592    0.02726 =
         0.04039    0.00537    0.00370   -0.00491
AFIX  43
H18   2    0.453739    0.201759    0.375988    11.00000   -1.20000
AFIX   0
C19   1    0.357818    0.174680    0.272424    11.00000    0.02546    0.02454 =
         0.02172    0.00014    0.00344   -0.00379
C20   1    0.376513    0.103474    0.202615    11.00000    0.02735    0.02607 =
         0.02062    0.00415    0.00679   -0.00213
C21   1    0.446234    0.068652    0.216038    11.00000    0.03086    0.04002 =
         0.03731    0.00332    0.00995   -0.00659
AFIX  43
H21   2    0.483695    0.093613    0.271007    11.00000   -1.20000
AFIX   0
C22   1    0.461463   -0.000210    0.151981    11.00000    0.03022    0.04716 =
         0.03115    0.00092    0.00946    0.00694
AFIX  43
H22   2    0.509207   -0.023598    0.162414    11.00000   -1.20000
AFIX   0
C23   1    0.405452   -0.037633    0.068563    11.00000    0.03437    0.02941 =
         0.03056    0.00744    0.01430    0.00422
C24   1    0.336051   -0.002699    0.057184    11.00000    0.03453    0.03184 =
         0.02072   -0.00097    0.01170    0.00221
AFIX  43
H24   2    0.298321   -0.028528    0.002944    11.00000   -1.20000
AFIX   0
C25   1    0.319695    0.069333    0.122905    11.00000    0.03126    0.02722 =
         0.01805    0.00299    0.01161   -0.00148
C26   1    0.421010   -0.114901   -0.002918    11.00000    0.04850    0.05101 =
         0.04511   -0.00387    0.02411    0.00742
AFIX  33
H26A  2    0.472372   -0.130019    0.016948    11.00000   -1.20000
H26B  2    0.394912   -0.183617   -0.004650    11.00000   -1.20000
H26C  2    0.405889   -0.081439   -0.067651    11.00000   -1.20000
AFIX   0
C27   1    0.172985    0.078874   -0.011997    11.00000    0.04053    0.04075 =
         0.02841   -0.00349    0.02157   -0.00262
C28   1    0.134767    0.219949    0.113390    11.00000    0.03187    0.04063 =
         0.02909   -0.00437    0.01498   -0.00271
C29   1   -0.120383    0.421843   -0.154255    11.00000    0.06220    0.04582 =
         0.07309    0.02051    0.03474    0.00393
C30   1   -0.105197    0.430818   -0.044991    11.00000    0.11369    0.08285 =
         0.08312   -0.03130    0.05391   -0.03655
AFIX  33
H30A  2   -0.145267    0.467510   -0.031657    11.00000   -1.20000
H30B  2   -0.099070    0.357267   -0.016341    11.00000   -1.20000
H30C  2   -0.061473    0.473458   -0.016588    11.00000   -1.20000
AFIX   0
C31   1   -0.189373    0.457331   -0.219575    11.00000    0.07568    0.13234 =
         0.17405    0.10200    0.07062    0.04205
AFIX  33
H31A  2   -0.217447    0.489854   -0.181647    11.00000   -1.20000
H31B  2   -0.182062    0.511921   -0.265081    11.00000   -1.20000
H31C  2   -0.215002    0.394083   -0.255921    11.00000   -1.20000
AFIX   0
HKLF 4
 
REM  20150409_KPt(ptpy)(CN)2_2
REM R1 =  0.0458 for    6163 Fo > 4sig(Fo)  and  0.0563 for all    7536 data
REM    391 parameters refined using      0 restraints
 
END  
     
WGHT      0.0759      1.0206 

REM Instructions for potential hydrogen bonds
EQIV $1 -x, -y, -z
HTAB C1 O2_$1
EQIV $2 -x, y+1/2, -z-1/2
HTAB C31 N13_$2

REM Highest difference peak  4.544,  deepest hole -6.969,  1-sigma level  0.239
Q1    1   0.3566 -0.0611  0.5211  11.00000  0.05    2.98
Q2    1   0.3895  0.1404  0.3862  11.00000  0.05    2.77
Q3    1   0.1922 -0.2164  0.2486  11.00000  0.05    2.37
Q4    1   0.2255 -0.0177  0.1181  11.00000  0.05    2.35
Q5    1   0.1939  0.3367  0.2462  11.00000  0.05    2.14
Q6    1   0.2580 -0.0598 -0.0161  11.00000  0.05    2.09
Q7    1   0.1599  0.3615 -0.1177  11.00000  0.05    1.96
Q8    1   0.2223 -0.2589  0.1133  11.00000  0.05    1.91
Q9    1   0.2076 -0.0186  0.3165  11.00000  0.05    1.58
Q10   1   0.3236  0.1406  0.6491  11.00000  0.05    1.50
Q11   1   0.1901  0.0644  0.1298  11.00000  0.05    1.36
Q12   1   0.3568  0.3325  0.5197  11.00000  0.05    1.35
Q13   1   0.3885 -0.2575  0.3872  11.00000  0.05    1.31
Q14   1   0.1765 -0.0007  0.1703  11.00000  0.05    1.30
Q15   1  -0.2267  0.4146 -0.1144  11.00000  0.05    1.23
Q16   1   0.1627 -0.0200  0.3822  11.00000  0.05    1.19
Q17   1   0.1950  0.1802  0.2514  11.00000  0.05    1.16
Q18   1   0.1521 -0.0208  0.2649  11.00000  0.05    1.13
Q19   1   0.2320  0.0048  0.2322  11.00000  0.05    1.12
Q20   1   0.2108  0.0917  0.0437  11.00000  0.05    1.08
Q21   1   0.2729  0.1115  0.0991  11.00000  0.05    1.08
Q22   1   0.2434  0.0803  0.1889  11.00000  0.05    1.08
Q23   1   0.2587 -0.2160 -0.0153  11.00000  0.05    1.07
Q24   1   0.3877 -0.0215  0.3875  11.00000  0.05    1.06
Q25   1   0.2463 -0.0597  0.2330  11.00000  0.05    1.04
;

loop_
_symmetry_equiv_pos_site_id
_space_group_symop_operation_xyz
1 +X,+Y,+Z
2 -X,1/2+Y,1/2-Z
3 -X,-Y,-Z
4 +X,1/2-Y,1/2+Z

loop_
_atom_site_label
_atom_site_type_symbol
_atom_site_fract_x
_atom_site_fract_y
_atom_site_fract_z
_atom_site_U_iso_or_equiv
_atom_site_adp_type
_atom_site_occupancy
_atom_site_site_symmetry_multiplicity
_atom_site_calc_flag
_atom_site_refinement_flags
Pt(1) Pt 0.19256(2) -0.05933(2) 0.24944(2) 0.02495(10) Uani 1 4 d .
Pt(2) Pt 0.22489(2) 0.13801(2) 0.11572(2) 0.02331(10) Uani 1 4 d .
K(1) K -0.02280(11) 0.0948(2) 0.14252(16) 0.0522(5) Uani 1 4 d .
K(2) K 0.03890(11) 0.24060(16) -0.10577(15) 0.0441(4) Uani 1 4 d .
O(1) O -0.0793(4) 0.3798(7) -0.1898(6) 0.074(2) Uani 1 4 d .
O(2) O -0.1537(3) 0.2365(5) 0.1120(5) 0.0441(4) Uani 1 4 d .
O(3) O -0.0094(5) 0.1621(9) -0.2893(6) 0.101(4) Uani 1 4 d .
N(6) N 0.0951(4) 0.0826(6) 0.3309(6) 0.0467(19) Uani 1 4 d .
N(13) N 0.1399(4) 0.0497(7) -0.0884(6) 0.051(2) Uani 1 4 d .
N(26) N 0.0846(4) 0.2700(6) 0.1086(5) 0.0413(17) Uani 1 4 d .
N(28) N 0.0581(4) -0.1062(7) 0.0630(6) 0.0460(18) Uani 1 4 d .
N(39) N 0.2873(3) 0.1990(5) 0.2478(4) 0.0241(12) Uani 1 4 d .
N(40) N 0.2628(4) -0.1554(5) 0.2067(5) 0.0283(14) Uani 1 4 d .
C(1) C 0.2465(5) -0.2097(7) 0.1210(6) 0.0354(18) Uani 1 4 d .
C(2) C 0.2967(5) -0.2751(6) 0.0977(6) 0.040(2) Uani 1 4 d .
C(3) C 0.3634(5) -0.2839(7) 0.1649(7) 0.044(2) Uani 1 4 d .
C(4) C 0.3816(4) -0.2288(6) 0.2516(6) 0.0348(18) Uani 1 4 d .
C(5) C 0.3298(4) -0.1621(6) 0.2712(6) 0.0273(15) Uani 1 4 d .
C(6) C 0.3406(4) -0.0975(6) 0.3596(5) 0.0245(14) Uani 1 4 d .
C(7) C 0.4064(4) -0.0883(6) 0.4322(6) 0.0305(16) Uani 1 4 d .
C(8) C 0.4144(4) -0.0246(6) 0.5146(6) 0.0346(18) Uani 1 4 d .
C(9) C 0.3539(4) 0.0326(6) 0.5232(6) 0.0313(16) Uani 1 4 d .
C(10) C 0.2889(4) 0.0234(6) 0.4502(6) 0.0279(15) Uani 1 4 d .
C(11) C 0.2801(4) -0.0393(6) 0.3665(6) 0.0262(15) Uani 1 4 d .
C(12) C 0.3616(5) 0.0993(8) 0.6121(7) 0.044(2) Uani 1 4 d .
C(13) C 0.1328(4) 0.0304(7) 0.3011(6) 0.0334(17) Uani 1 4 d .
C(14) C 0.1076(4) -0.0887(7) 0.1305(6) 0.0331(17) Uani 1 4 d .
C(15) C 0.2618(4) 0.2586(6) 0.3066(6) 0.0324(17) Uani 1 4 d .
C(16) C 0.3063(5) 0.2989(6) 0.3939(6) 0.0359(18) Uani 1 4 d .
C(17) C 0.3788(5) 0.2785(6) 0.4201(6) 0.0355(18) Uani 1 4 d .
C(18) C 0.4040(4) 0.2165(6) 0.3590(6) 0.0328(17) Uani 1 4 d .
C(19) C 0.3578(4) 0.1747(6) 0.2724(5) 0.0248(14) Uani 1 4 d .
C(20) C 0.3765(4) 0.1035(6) 0.2026(5) 0.0249(15) Uani 1 4 d .
C(21) C 0.4462(4) 0.0687(6) 0.2160(7) 0.0363(19) Uani 1 4 d .
C(22) C 0.4615(4) -0.0002(7) 0.1520(6) 0.0362(18) Uani 1 4 d .
C(23) C 0.4054(4) -0.0376(6) 0.0686(6) 0.0305(17) Uani 1 4 d .
C(24) C 0.3361(4) -0.0027(6) 0.0572(6) 0.0283(16) Uani 1 4 d .
C(25) C 0.3197(4) 0.0693(5) 0.1229(5) 0.0246(15) Uani 1 4 d .
C(26) C 0.4210(5) -0.1149(8) -0.0029(7) 0.046(2) Uani 1 4 d .
C(27) C 0.1730(5) 0.0789(7) -0.0120(6) 0.0341(18) Uani 1 4 d .
C(28) C 0.1348(4) 0.2200(7) 0.1134(6) 0.0326(17) Uani 1 4 d .
C(29) C -0.1204(6) 0.4218(8) -0.1543(9) 0.057(3) Uani 1 4 d .
C(30) C -0.1052(8) 0.4308(11) -0.0450(10) 0.088(5) Uani 1 4 d .
C(31) C -0.1894(7) 0.4573(13) -0.2196(14) 0.120(7) Uani 1 4 d .
H(1) H 0.19987 -0.20307 0.07584 0.0424 Uiso 1 4 calc R
H(2) H 0.2851 -0.31238 0.0372 0.0478 Uiso 1 4 calc R
H(3) H 0.39788 -0.32959 0.15088 0.0523 Uiso 1 4 calc R
H(4) H 0.42808 -0.23552 0.29729 0.0418 Uiso 1 4 calc R
H(7) H 0.44651 -0.12621 0.42526 0.0366 Uiso 1 4 calc R
H(8) H 0.45935 -0.01947 0.56403 0.0416 Uiso 1 4 calc R
H(10) H 0.24881 0.06127 0.4572 0.0335 Uiso 1 4 calc R
H(12A) H 0.4111 0.09578 0.65498 0.0533 Uiso 1 4 calc R
H(12B) H 0.34889 0.17569 0.59349 0.0533 Uiso 1 4 calc R
H(12C) H 0.32977 0.07035 0.64621 0.0533 Uiso 1 4 calc R
H(15) H 0.21204 0.27357 0.28825 0.0389 Uiso 1 4 calc R
H(16) H 0.28728 0.34016 0.43544 0.0431 Uiso 1 4 calc R
H(17) H 0.41048 0.30686 0.47901 0.0426 Uiso 1 4 calc R
H(18) H 0.45374 0.20176 0.37599 0.0393 Uiso 1 4 calc R
H(21) H 0.48369 0.09361 0.27101 0.0435 Uiso 1 4 calc R
H(22) H 0.50921 -0.0236 0.16241 0.0435 Uiso 1 4 calc R
H(24) H 0.29832 -0.02853 0.00294 0.0340 Uiso 1 4 calc R
H(26A) H 0.47237 -0.13002 0.01695 0.0552 Uiso 1 4 calc R
H(26B) H 0.39491 -0.18362 -0.00465 0.0552 Uiso 1 4 calc R
H(26C) H 0.40589 -0.08144 -0.06765 0.0552 Uiso 1 4 calc R
H(30A) H -0.14527 0.46751 -0.03166 0.1055 Uiso 1 4 calc R
H(30B) H -0.09907 0.35727 -0.01634 0.1055 Uiso 1 4 calc R
H(30C) H -0.06147 0.47346 -0.01659 0.1055 Uiso 1 4 calc R
H(31A) H -0.21745 0.48985 -0.18165 0.1441 Uiso 1 4 calc R
H(31B) H -0.18206 0.51192 -0.26508 0.1441 Uiso 1 4 calc R
H(31C) H -0.215 0.39408 -0.25592 0.1441 Uiso 1 4 calc R

loop_
_atom_site_aniso_label
_atom_site_aniso_U_11
_atom_site_aniso_U_22
_atom_site_aniso_U_33
_atom_site_aniso_U_12
_atom_site_aniso_U_13
_atom_site_aniso_U_23
Pt(1) 0.02642(16) 0.02645(16) 0.02218(17) -0.00298(10) 0.00797(13) -0.00093(10)
Pt(2) 0.02382(16) 0.02697(16) 0.01919(17) -0.00077(10) 0.00686(12) -0.00005(10)
K(1) 0.0395(10) 0.0767(14) 0.0358(12) -0.0117(10) 0.0053(9) -0.0163(11)
K(2) 0.0437(10) 0.0524(11) 0.0362(11) -0.0052(8) 0.0126(9) 0.0068(8)
O(1) 0.072(5) 0.085(5) 0.073(6) 0.034(4) 0.033(5) 0.021(5)
O(2) 0.0437(10) 0.0524(11) 0.0362(11) -0.0052(8) 0.0126(9) 0.0068(8)
O(3) 0.100(7) 0.168(9) 0.052(5) -0.079(7) 0.048(5) -0.050(6)
N(6) 0.046(4) 0.057(5) 0.037(5) 0.015(4) 0.012(4) 0.002(4)
N(13) 0.042(4) 0.078(6) 0.034(5) -0.006(4) 0.015(4) -0.021(4)
N(26) 0.030(4) 0.059(5) 0.030(4) 0.007(3) 0.004(3) -0.006(3)
N(28) 0.036(4) 0.065(5) 0.034(5) -0.014(4) 0.008(4) -0.002(4)
N(39) 0.029(3) 0.021(3) 0.023(3) -0.002(2) 0.008(3) 0.002(2)
N(40) 0.037(3) 0.023(3) 0.028(4) -0.004(3) 0.014(3) 0.000(3)
C(1) 0.038(4) 0.049(5) 0.019(4) -0.009(4) 0.010(3) -0.005(4)
C(2) 0.055(5) 0.033(4) 0.031(5) -0.001(4) 0.014(4) -0.015(4)
C(3) 0.057(6) 0.040(5) 0.040(5) 0.015(4) 0.024(5) -0.005(4)
C(4) 0.029(4) 0.038(4) 0.040(5) -0.005(3) 0.014(4) -0.007(4)
C(5) 0.031(4) 0.027(3) 0.025(4) -0.001(3) 0.009(3) 0.006(3)
C(6) 0.033(4) 0.020(3) 0.020(4) 0.001(3) 0.009(3) 0.005(3)
C(7) 0.034(4) 0.027(4) 0.033(5) 0.001(3) 0.014(4) 0.006(3)
C(8) 0.034(4) 0.030(4) 0.032(5) -0.009(3) -0.001(4) 0.007(3)
C(9) 0.038(4) 0.029(4) 0.024(4) -0.006(3) 0.005(3) 0.000(3)
C(10) 0.033(4) 0.028(4) 0.021(4) 0.003(3) 0.006(3) 0.000(3)
C(11) 0.033(4) 0.023(3) 0.022(4) -0.002(3) 0.008(3) 0.004(3)
C(12) 0.047(5) 0.049(5) 0.029(5) -0.004(4) 0.001(4) -0.002(4)
C(13) 0.038(4) 0.041(4) 0.016(4) -0.001(4) 0.001(3) -0.001(3)
C(14) 0.024(4) 0.045(4) 0.033(5) -0.006(3) 0.011(4) -0.003(4)
C(15) 0.035(4) 0.033(4) 0.030(4) -0.003(3) 0.011(4) -0.002(3)
C(16) 0.048(5) 0.030(4) 0.029(5) -0.004(3) 0.012(4) -0.003(3)
C(17) 0.045(5) 0.033(4) 0.026(4) -0.005(3) 0.008(4) -0.009(3)
C(18) 0.026(4) 0.027(4) 0.040(5) -0.005(3) 0.004(3) 0.005(3)
C(19) 0.025(3) 0.025(3) 0.022(4) -0.004(3) 0.003(3) 0.000(3)
C(20) 0.027(4) 0.026(3) 0.021(4) -0.002(3) 0.007(3) 0.004(3)
C(21) 0.031(4) 0.040(4) 0.037(5) -0.007(3) 0.010(4) 0.003(4)
C(22) 0.030(4) 0.047(5) 0.031(5) 0.007(3) 0.009(4) 0.001(4)
C(23) 0.034(4) 0.029(4) 0.031(5) 0.004(3) 0.014(4) 0.007(3)
C(24) 0.035(4) 0.032(4) 0.021(4) 0.002(3) 0.012(3) -0.001(3)
C(25) 0.031(4) 0.027(3) 0.018(4) -0.001(3) 0.012(3) 0.003(3)
C(26) 0.049(5) 0.051(5) 0.045(6) 0.007(4) 0.024(5) -0.004(4)
C(27) 0.041(4) 0.041(4) 0.028(5) -0.003(4) 0.022(4) -0.003(4)
C(28) 0.032(4) 0.041(4) 0.029(4) -0.003(3) 0.015(4) -0.004(3)
C(29) 0.062(6) 0.046(5) 0.073(8) 0.004(5) 0.035(6) 0.021(5)
C(30) 0.114(11) 0.083(9) 0.083(11) -0.037(8) 0.054(10) -0.031(8)
C(31) 0.076(9) 0.132(13) 0.174(18) 0.042(9) 0.071(11) 0.102(13)

loop_
_atom_type_symbol
_atom_type_description
_atom_type_scat_dispersion_real
_atom_type_scat_dispersion_imag
_atom_type_scat_source
C C 0.0033 0.0016
;
International Tables for Crystallography
(Vol. C, Tables 4.2.6.8 and 6.1.1.4)
;
H H 0.0000 0.0000
;
International Tables for Crystallography
(Vol. C, Table 6.1.1.4)
;
K K 0.2009 0.2494
;
International Tables for Crystallography
(Vol. C, Tables 4.2.6.8 and 6.1.1.4)
;
N N 0.0061 0.0033
;
International Tables for Crystallography
(Vol. C, Tables 4.2.6.8 and 6.1.1.4)
;
Pt Pt -1.7033 8.3905
;
International Tables for Crystallography
(Vol. C, Tables 4.2.6.8 and 6.1.1.4)
;
O O 0.0106 0.0060
;
International Tables for Crystallography
(Vol. C, Tables 4.2.6.8 and 6.1.1.4)
;

loop_
_geom_angle_atom_site_label_1
_geom_angle_atom_site_label_2
_geom_angle_atom_site_label_3
_geom_angle
_geom_angle_publ_flag
_geom_angle_site_symmetry_1
_geom_angle_site_symmetry_3
N(40) Pt(1) C(11) 80.9(3) yes . .
N(40) Pt(1) C(13) 174.8(3) yes . .
N(40) Pt(1) C(14) 95.7(3) yes . .
C(11) Pt(1) C(13) 94.1(3) yes . .
C(11) Pt(1) C(14) 176.3(3) yes . .
C(13) Pt(1) C(14) 89.3(3) yes . .
N(39) Pt(2) C(25) 80.2(3) yes . .
N(39) Pt(2) C(27) 175.3(3) yes . .
N(39) Pt(2) C(28) 95.8(3) yes . .
C(25) Pt(2) C(27) 95.5(3) yes . .
C(25) Pt(2) C(28) 174.7(3) yes . .
C(27) Pt(2) C(28) 88.4(3) yes . .
O(1) K(1) O(2) 62.6(2) yes 4_555 .
O(1) K(1) N(6) 69.1(2) yes 4_555 .
O(1) K(1) N(13) 78.9(3) yes 4_555 3_555
O(1) K(1) N(26) 119.8(2) yes 4_555 .
O(1) K(1) N(28) 144.7(2) yes 4_555 3_555
O(2) K(1) N(6) 123.1(2) yes . .
O(2) K(1) N(13) 74.2(2) yes . 3_555
O(2) K(1) N(26) 100.10(19) yes . .
O(2) K(1) N(28) 84.5(2) yes . 3_555
N(6) K(1) N(13) 124.0(2) yes . 3_555
N(6) K(1) N(26) 79.0(2) yes . .
N(6) K(1) N(28) 145.6(3) yes . 3_555
N(13) K(1) N(26) 156.0(2) yes 3_555 .
N(13) K(1) N(28) 80.2(2) yes 3_555 3_555
N(26) K(1) N(28) 76.0(2) yes . 3_555
O(1) K(2) O(3) 78.6(3) yes . .
O(1) K(2) N(6) 75.4(2) yes . 4_554
O(1) K(2) N(13) 158.4(2) yes . .
O(1) K(2) N(26) 108.3(2) yes . .
O(1) K(2) N(28) 85.2(3) yes . 3_555
O(3) K(2) N(6) 90.1(3) yes . 4_554
O(3) K(2) N(13) 80.1(3) yes . .
O(3) K(2) N(26) 165.6(3) yes . .
O(3) K(2) N(28) 87.5(3) yes . 3_555
N(6) K(2) N(13) 108.1(3) yes 4_554 .
N(6) K(2) N(26) 103.7(2) yes 4_554 .
N(6) K(2) N(28) 160.5(2) yes 4_554 3_555
N(13) K(2) N(26) 91.8(2) yes . .
N(13) K(2) N(28) 90.6(2) yes . 3_555
N(26) K(2) N(28) 80.7(2) yes . 3_555
K(1) O(1) K(2) 86.8(3) yes 4_554 .
K(1) O(1) C(29) 141.1(7) yes 4_554 .
K(2) O(1) C(29) 130.2(8) yes . .
K(1) N(6) K(2) 89.2(2) yes . 4_555
K(1) N(6) C(13) 95.3(5) yes . .
K(2) N(6) C(13) 160.0(7) yes 4_555 .
K(1) N(13) K(2) 89.8(2) yes 3_555 .
K(1) N(13) C(27) 128.9(8) yes 3_555 .
K(2) N(13) C(27) 90.0(6) yes . .
K(1) N(26) K(2) 94.87(19) yes . .
K(1) N(26) C(28) 103.9(6) yes . .
K(2) N(26) C(28) 88.2(6) yes . .
K(1) N(28) K(2) 108.1(2) yes 3_555 3_555
K(1) N(28) C(14) 137.4(8) yes 3_555 .
K(2) N(28) C(14) 112.3(7) yes 3_555 .
Pt(2) N(39) C(15) 123.7(5) yes . .
Pt(2) N(39) C(19) 115.4(5) yes . .
C(15) N(39) C(19) 120.9(6) yes . .
Pt(1) N(40) C(1) 124.6(5) yes . .
Pt(1) N(40) C(5) 115.5(5) yes . .
C(1) N(40) C(5) 119.9(7) yes . .
N(40) C(1) C(2) 121.4(7) yes . .
C(1) C(2) C(3) 117.9(8) yes . .
C(2) C(3) C(4) 121.9(9) yes . .
C(3) C(4) C(5) 118.2(7) yes . .
N(40) C(5) C(4) 120.6(7) yes . .
N(40) C(5) C(6) 114.2(7) yes . .
C(4) C(5) C(6) 125.2(6) yes . .
C(5) C(6) C(7) 123.2(7) yes . .
C(5) C(6) C(11) 116.1(6) yes . .
C(7) C(6) C(11) 120.7(7) yes . .
C(6) C(7) C(8) 121.3(8) yes . .
C(7) C(8) C(9) 118.6(7) yes . .
C(8) C(9) C(10) 119.5(7) yes . .
C(8) C(9) C(12) 119.0(7) yes . .
C(10) C(9) C(12) 121.5(8) yes . .
C(9) C(10) C(11) 122.7(8) yes . .
Pt(1) C(11) C(6) 113.3(5) yes . .
Pt(1) C(11) C(10) 129.4(6) yes . .
C(6) C(11) C(10) 117.3(6) yes . .
Pt(1) C(13) N(6) 178.0(7) yes . .
Pt(1) C(14) N(28) 178.9(9) yes . .
N(39) C(15) C(16) 121.2(8) yes . .
C(15) C(16) C(17) 119.5(9) yes . .
C(16) C(17) C(18) 118.5(7) yes . .
C(17) C(18) C(19) 121.0(7) yes . .
N(39) C(19) C(18) 118.8(7) yes . .
N(39) C(19) C(20) 114.1(6) yes . .
C(18) C(19) C(20) 127.0(7) yes . .
C(19) C(20) C(21) 122.5(6) yes . .
C(19) C(20) C(25) 115.9(7) yes . .
C(21) C(20) C(25) 121.6(7) yes . .
C(20) C(21) C(22) 121.1(7) yes . .
C(21) C(22) C(23) 119.9(8) yes . .
C(22) C(23) C(24) 118.0(8) yes . .
C(22) C(23) C(26) 120.8(7) yes . .
C(24) C(23) C(26) 121.2(7) yes . .
C(23) C(24) C(25) 122.6(6) yes . .
Pt(2) C(25) C(20) 114.0(6) yes . .
Pt(2) C(25) C(24) 129.1(5) yes . .
C(20) C(25) C(24) 116.8(7) yes . .
Pt(2) C(27) N(13) 175.8(8) yes . .
Pt(2) C(28) N(26) 176.4(8) yes . .
O(1) C(29) C(30) 122.6(10) yes . .
O(1) C(29) C(31) 117.7(13) yes . .
C(30) C(29) C(31) 119.5(13) yes . .
N(40) C(1) H(1) 119.288 no . .
C(2) C(1) H(1) 119.285 no . .
C(1) C(2) H(2) 121.046 no . .
C(3) C(2) H(2) 121.035 no . .
C(2) C(3) H(3) 119.063 no . .
C(4) C(3) H(3) 119.076 no . .
C(3) C(4) H(4) 120.871 no . .
C(5) C(4) H(4) 120.885 no . .
C(6) C(7) H(7) 119.344 no . .
C(8) C(7) H(7) 119.342 no . .
C(7) C(8) H(8) 120.722 no . .
C(9) C(8) H(8) 120.717 no . .
C(9) C(10) H(10) 118.677 no . .
C(11) C(10) H(10) 118.670 no . .
C(9) C(12) H(12A) 109.469 no . .
C(9) C(12) H(12B) 109.470 no . .
C(9) C(12) H(12C) 109.481 no . .
H(12A) C(12) H(12B) 109.465 no . .
H(12A) C(12) H(12C) 109.471 no . .
H(12B) C(12) H(12C) 109.472 no . .
N(39) C(15) H(15) 119.381 no . .
C(16) C(15) H(15) 119.385 no . .
C(15) C(16) H(16) 120.278 no . .
C(17) C(16) H(16) 120.260 no . .
C(16) C(17) H(17) 120.761 no . .
C(18) C(17) H(17) 120.778 no . .
C(17) C(18) H(18) 119.490 no . .
C(19) C(18) H(18) 119.486 no . .
C(20) C(21) H(21) 119.453 no . .
C(22) C(21) H(21) 119.450 no . .
C(21) C(22) H(22) 120.075 no . .
C(23) C(22) H(22) 120.069 no . .
C(23) C(24) H(24) 118.718 no . .
C(25) C(24) H(24) 118.720 no . .
C(23) C(26) H(26A) 109.470 no . .
C(23) C(26) H(26B) 109.469 no . .
C(23) C(26) H(26C) 109.470 no . .
H(26A) C(26) H(26B) 109.469 no . .
H(26A) C(26) H(26C) 109.476 no . .
H(26B) C(26) H(26C) 109.473 no . .
C(29) C(30) H(30A) 109.473 no . .
C(29) C(30) H(30B) 109.468 no . .
C(29) C(30) H(30C) 109.465 no . .
H(30A) C(30) H(30B) 109.474 no . .
H(30A) C(30) H(30C) 109.479 no . .
H(30B) C(30) H(30C) 109.469 no . .
C(29) C(31) H(31A) 109.468 no . .
C(29) C(31) H(31B) 109.476 no . .
C(29) C(31) H(31C) 109.471 no . .
H(31A) C(31) H(31B) 109.471 no . .
H(31A) C(31) H(31C) 109.462 no . .
H(31B) C(31) H(31C) 109.479 no . .

loop_
_geom_bond_atom_site_label_1
_geom_bond_atom_site_label_2
_geom_bond_distance
_geom_bond_publ_flag
_geom_bond_site_symmetry_2
Pt(1) N(40) 2.056(7) yes .
Pt(1) C(11) 2.018(7) yes .
Pt(1) C(13) 1.926(9) yes .
Pt(1) C(14) 2.022(7) yes .
Pt(2) N(39) 2.061(5) yes .
Pt(2) C(25) 2.023(8) yes .
Pt(2) C(27) 1.950(8) yes .
Pt(2) C(28) 2.032(9) yes .
K(1) O(1) 2.996(11) yes 4_555
K(1) O(2) 3.023(7) yes .
K(1) N(6) 2.981(7) yes .
K(1) N(13) 2.814(8) yes 3_555
K(1) N(26) 3.157(8) yes .
K(1) N(28) 2.843(8) yes 3_555
K(2) O(1) 2.831(8) yes .
K(2) O(3) 2.703(9) yes .
K(2) N(6) 2.715(9) yes 4_554
K(2) N(13) 3.024(9) yes .
K(2) N(26) 2.974(8) yes .
K(2) N(28) 2.738(9) yes 3_555
O(1) C(29) 1.205(17) yes .
N(6) C(13) 1.162(13) yes .
N(13) C(27) 1.150(11) yes .
N(26) C(28) 1.147(11) yes .
N(28) C(14) 1.163(10) yes .
N(39) C(15) 1.337(11) yes .
N(39) C(19) 1.356(9) yes .
N(40) C(1) 1.355(10) yes .
N(40) C(5) 1.359(9) yes .
C(1) C(2) 1.395(14) yes .
C(2) C(3) 1.372(12) yes .
C(3) C(4) 1.371(13) yes .
C(4) C(5) 1.404(12) yes .
C(5) C(6) 1.463(11) yes .
C(6) C(7) 1.394(9) yes .
C(6) C(11) 1.419(11) yes .
C(7) C(8) 1.392(12) yes .
C(8) C(9) 1.424(12) yes .
C(9) C(10) 1.385(10) yes .
C(9) C(12) 1.491(13) yes .
C(10) C(11) 1.399(11) yes .
C(15) C(16) 1.383(11) yes .
C(16) C(17) 1.382(12) yes .
C(17) C(18) 1.373(13) yes .
C(18) C(19) 1.395(10) yes .
C(19) C(20) 1.467(11) yes .
C(20) C(21) 1.394(11) yes .
C(20) C(25) 1.396(9) yes .
C(21) C(22) 1.355(13) yes .
C(22) C(23) 1.431(10) yes .
C(23) C(24) 1.394(11) yes .
C(23) C(26) 1.503(14) yes .
C(24) C(25) 1.407(11) yes .
C(29) C(30) 1.52(2) yes .
C(29) C(31) 1.457(17) yes .
C(1) H(1) 0.950 no .
C(2) H(2) 0.950 no .
C(3) H(3) 0.950 no .
C(4) H(4) 0.950 no .
C(7) H(7) 0.950 no .
C(8) H(8) 0.950 no .
C(10) H(10) 0.950 no .
C(12) H(12A) 0.980 no .
C(12) H(12B) 0.980 no .
C(12) H(12C) 0.980 no .
C(15) H(15) 0.950 no .
C(16) H(16) 0.950 no .
C(17) H(17) 0.950 no .
C(18) H(18) 0.950 no .
C(21) H(21) 0.950 no .
C(22) H(22) 0.950 no .
C(24) H(24) 0.950 no .
C(26) H(26A) 0.980 no .
C(26) H(26B) 0.980 no .
C(26) H(26C) 0.980 no .
C(30) H(30A) 0.980 no .
C(30) H(30B) 0.980 no .
C(30) H(30C) 0.980 no .
C(31) H(31A) 0.980 no .
C(31) H(31B) 0.980 no .
C(31) H(31C) 0.980 no .

loop_
_geom_contact_atom_site_label_1
_geom_contact_atom_site_label_2
_geom_contact_distance
_geom_contact_publ_flag
_geom_contact_site_symmetry_2
Pt(1) Pt(2) 3.2785(7) no .
K(1) O(3) 3.110(11) no 4_555
K(1) N(28) 3.326(9) no .
K(1) C(14) 3.457(9) no .
O(2) O(3) 3.019(11) no 4_555
O(2) C(1) 3.313(9) no 3_555
O(2) C(2) 3.466(9) no 3_555
O(3) N(6) 3.390(13) no 3_555
O(3) N(26) 2.840(14) no 4_554
O(3) C(13) 3.349(13) no 3_555
O(3) C(14) 3.562(14) no 3_555
N(28) N(28) 3.558(11) no 3_555
N(39) C(11) 3.405(9) no .
N(39) C(17) 2.756(9) no .
N(40) C(3) 2.744(13) no .
N(40) C(24) 3.500(11) no .
N(40) C(25) 3.334(10) no .
C(1) C(4) 2.750(10) no .
C(1) C(14) 3.156(13) no .
C(1) C(24) 3.375(12) no .
C(2) C(5) 2.760(12) no .
C(2) C(24) 3.504(11) no .
C(3) C(23) 3.522(12) no .
C(4) C(7) 3.038(12) no .
C(5) C(20) 3.593(11) no .
C(5) C(25) 3.516(10) no .
C(6) C(9) 2.798(11) no .
C(6) C(20) 3.567(11) no .
C(7) C(10) 2.772(12) no .
C(8) C(11) 2.842(10) no .
C(9) C(17) 3.457(12) no .
C(10) C(13) 3.157(10) no .
C(10) C(15) 3.485(11) no .
C(10) C(16) 3.500(11) no .
C(11) C(19) 3.514(11) no .
C(13) C(28) 3.582(12) no .
C(14) C(27) 3.436(13) no .
C(15) C(18) 2.717(11) no .
C(15) C(28) 3.150(10) no .
C(16) C(19) 2.751(13) no .
C(16) C(24) 3.356(11) no 4_555
C(18) C(21) 3.056(13) no .
C(20) C(23) 2.788(12) no .
C(21) C(24) 2.762(10) no .
C(22) C(25) 2.825(11) no .
C(24) C(27) 3.212(11) no .
Pt(1) O(2) 3.436(7) no 2_545
O(2) Pt(1) 3.436(7) no 2_555
N(6) C(30) 3.567(17) no 2_545
N(13) C(31) 3.42(2) no 2_544
C(3) C(8) 3.551(14) no 4_544
C(8) C(3) 3.551(14) no 4_545
C(8) C(8) 3.587(13) no 3_656
C(30) N(6) 3.567(17) no 2_555
C(31) N(13) 3.42(2) no 2_554
Pt(1) H(1) 3.1095 no .
Pt(1) H(10) 3.2195 no .
Pt(2) H(12B) 3.4293 no 4_554
Pt(2) H(15) 3.0767 no .
Pt(2) H(16) 3.2355 no 4_554
Pt(2) H(24) 3.2259 no .
O(1) H(30A) 3.1619 no .
O(1) H(30B) 2.6804 no .
O(1) H(30C) 2.6804 no .
O(1) H(31A) 3.0758 no .
O(1) H(31B) 2.5503 no .
O(1) H(31C) 2.5503 no .
O(2) H(1) 2.6174 no 3_555
O(2) H(2) 2.9524 no 3_555
O(2) H(30A) 3.5396 no .
O(2) H(30B) 2.8407 no .
O(2) H(31C) 3.0237 no 4_555
O(3) H(30B) 3.2179 no 4_554
O(3) H(30C) 3.5392 no 4_554
N(6) H(10) 3.0188 no .
N(6) H(15) 3.4697 no .
N(13) H(15) 3.3899 no 4_554
N(13) H(16) 3.1230 no 4_554
N(13) H(24) 3.1345 no .
N(26) H(15) 2.9960 no .
N(28) H(1) 2.9890 no .
N(28) H(30B) 3.2923 no 3_555
N(39) H(12B) 3.2470 no 4_554
N(39) H(12C) 3.4010 no 4_554
N(39) H(16) 3.2220 no .
N(39) H(18) 3.2232 no .
N(40) H(2) 3.2549 no .
N(40) H(4) 3.2575 no .
N(40) H(24) 3.5968 no .
N(40) H(31C) 3.2102 no 3_555
C(1) H(3) 3.2307 no .
C(1) H(24) 3.1579 no .
C(1) H(30B) 3.3503 no 3_555
C(1) H(31C) 3.1697 no 3_555
C(2) H(4) 3.2546 no .
C(2) H(24) 3.3113 no .
C(2) H(26B) 3.0053 no .
C(2) H(31A) 3.4638 no 3_555
C(2) H(31C) 3.5101 no 3_555
C(3) H(1) 3.2287 no .
C(3) H(26B) 2.9840 no .
C(4) H(2) 3.2554 no .
C(4) H(7) 2.7407 no .
C(5) H(1) 3.2037 no .
C(5) H(3) 3.2414 no .
C(5) H(7) 2.6902 no .
C(5) H(31C) 3.5886 no 3_555
C(6) H(4) 2.7611 no .
C(6) H(8) 3.2869 no .
C(6) H(10) 3.2653 no .
C(7) H(4) 2.7873 no .
C(8) H(10) 3.2800 no .
C(8) H(12A) 2.5285 no .
C(8) H(12B) 3.1449 no .
C(8) H(12C) 3.1305 no .
C(9) H(7) 3.2810 no .
C(10) H(8) 3.2869 no .
C(10) H(12A) 3.2999 no .
C(10) H(12B) 2.7597 no .
C(10) H(12C) 2.7597 no .
C(11) H(7) 3.2969 no .
C(12) H(8) 2.6767 no .
C(12) H(10) 2.6562 no .
C(12) H(17) 3.4998 no .
C(13) H(10) 2.6893 no .
C(13) H(15) 3.3852 no .
C(14) H(1) 2.6094 no .
C(15) H(10) 3.3140 no .
C(15) H(17) 3.2519 no .
C(16) H(10) 3.3455 no .
C(16) H(12B) 3.1324 no .
C(16) H(18) 3.2277 no .
C(16) H(24) 3.2456 no 4_555
C(17) H(12B) 3.0321 no .
C(17) H(15) 3.2435 no .
C(18) H(16) 3.2307 no .
C(18) H(21) 2.7603 no .
C(19) H(12B) 3.1324 no 4_554
C(19) H(12C) 3.5622 no 4_554
C(19) H(15) 3.1952 no .
C(19) H(17) 3.2700 no .
C(19) H(21) 2.6806 no .
C(20) H(12B) 3.0843 no 4_554
C(20) H(18) 2.7682 no .
C(20) H(22) 3.2516 no .
C(20) H(24) 3.2462 no .
C(21) H(18) 2.7975 no .
C(22) H(17) 3.3577 no 4_554
C(22) H(24) 3.2806 no .
C(22) H(26A) 2.5804 no .
C(22) H(26B) 3.1632 no .
C(22) H(26C) 3.1824 no .
C(23) H(16) 3.4818 no 4_554
C(23) H(17) 3.1148 no 4_554
C(23) H(21) 3.2719 no .
C(24) H(16) 2.6270 no 4_554
C(24) H(17) 3.1947 no 4_554
C(24) H(22) 3.2834 no .
C(24) H(26A) 3.3151 no .
C(24) H(26B) 2.7721 no .
C(24) H(26C) 2.7720 no .
C(25) H(12B) 3.2159 no 4_554
C(25) H(16) 2.8150 no 4_554
C(25) H(17) 3.4956 no 4_554
C(25) H(21) 3.2841 no .
C(26) H(3) 3.5623 no .
C(26) H(22) 2.7172 no .
C(26) H(24) 2.6673 no .
C(27) H(16) 2.7818 no 4_554
C(27) H(24) 2.7472 no .
C(28) H(15) 2.5966 no .
C(29) H(1) 3.4651 no 3_555
C(30) H(1) 3.2986 no 3_555
C(30) H(31A) 2.5653 no .
C(30) H(31B) 3.2268 no .
C(30) H(31C) 3.1730 no .
C(31) H(30A) 2.5895 no .
C(31) H(30B) 3.1681 no .
C(31) H(30C) 3.2223 no .
H(1) H(2) 2.3495 no .
H(1) H(24) 3.2756 no .
H(1) H(30A) 3.3969 no 3_555
H(1) H(30B) 2.6751 no 3_555
H(1) H(31C) 3.4423 no 3_555
H(2) H(3) 2.3234 no .
H(2) H(24) 3.5190 no .
H(2) H(26B) 2.8928 no .
H(2) H(30A) 3.3268 no 3_555
H(2) H(31A) 3.5543 no 3_555
H(3) H(4) 2.3201 no .
H(3) H(26B) 2.8604 no .
H(4) H(7) 2.2203 no .
H(7) H(8) 2.3431 no .
H(8) H(12A) 2.3281 no .
H(8) H(12B) 3.3458 no .
H(8) H(12C) 3.3312 no .
H(10) H(12A) 3.5861 no .
H(10) H(12B) 2.6999 no .
H(10) H(12C) 2.7044 no .
H(10) H(15) 3.4806 no .
H(10) H(16) 3.5213 no .
H(12B) H(16) 2.9995 no .
H(12B) H(17) 2.8417 no .
H(15) H(16) 2.3280 no .
H(16) H(17) 2.3469 no .
H(16) H(24) 2.4800 no 4_555
H(17) H(18) 2.3270 no .
H(17) H(24) 3.5806 no 4_555
H(17) H(26C) 3.4123 no 4_555
H(18) H(21) 2.2315 no .
H(21) H(22) 2.2984 no .
H(22) H(26A) 2.3868 no .
H(22) H(26B) 3.3639 no .
H(22) H(26C) 3.3900 no .
H(24) H(26A) 3.5972 no .
H(24) H(26B) 2.7129 no .
H(24) H(26C) 2.7115 no .
H(30A) H(31A) 2.2087 no .
H(30A) H(31B) 3.2763 no .
H(30A) H(31C) 3.2326 no .
H(30B) H(31A) 3.2067 no .
H(30B) H(31C) 3.5339 no .
H(30C) H(31A) 3.2545 no .
N(6) H(30A) 3.1001 no 2_545
N(6) H(30C) 3.2565 no 2_545
N(13) H(31B) 2.5585 no 2_544
N(26) H(30C) 3.3756 no 3_565
C(3) H(12C) 3.5500 no 4_544
C(3) H(21) 3.2302 no 2_645
C(4) H(21) 3.5248 no 2_645
C(4) H(26C) 3.4158 no 4_545
C(6) H(2) 3.2914 no 4_545
C(6) H(26B) 3.2894 no 4_545
C(7) H(2) 3.4395 no 4_545
C(7) H(3) 3.3818 no 4_545
C(7) H(8) 2.9440 no 3_656
C(7) H(18) 3.5249 no 3_656
C(7) H(26B) 2.9600 no 4_545
C(8) H(2) 3.3328 no 4_545
C(8) H(3) 2.7542 no 4_545
C(8) H(7) 3.1889 no 3_656
C(8) H(8) 3.0986 no 3_656
C(8) H(18) 3.3687 no 3_656
C(8) H(21) 3.2357 no 3_656
C(8) H(26B) 3.5807 no 4_545
C(9) H(2) 3.0450 no 4_545
C(9) H(3) 3.0493 no 4_545
C(10) H(2) 2.8787 no 4_545
C(10) H(30A) 3.4687 no 2_545
C(11) H(2) 3.0439 no 4_545
C(12) H(3) 3.3762 no 4_545
C(12) H(22) 3.5756 no 3_656
C(12) H(31A) 3.5656 no 2_545
C(13) H(30A) 3.3643 no 2_545
C(15) H(31A) 3.5305 no 3_565
C(15) H(31B) 3.1739 no 3_565
C(16) H(31B) 3.4549 no 3_565
C(17) H(26A) 3.0018 no 2_655
C(18) H(8) 3.5198 no 3_656
C(18) H(26A) 3.1495 no 2_655
C(21) H(3) 3.3137 no 2_655
C(21) H(4) 3.4934 no 2_655
C(21) H(8) 3.2020 no 3_656
C(21) H(12A) 3.4818 no 3_656
C(22) H(12A) 3.3279 no 3_656
C(22) H(26A) 3.5019 no 3_655
C(22) H(26C) 3.3727 no 3_655
C(26) H(4) 3.4651 no 4_544
C(26) H(7) 3.4121 no 4_544
C(26) H(17) 3.3718 no 2_645
C(26) H(18) 3.4096 no 2_645
C(26) H(22) 3.4819 no 3_655
C(27) H(31B) 3.3951 no 2_544
C(30) H(30C) 3.3360 no 3_565
C(31) H(12C) 3.5474 no 2_555
C(31) H(15) 3.4181 no 3_565
H(2) C(6) 3.2914 no 4_544
H(2) C(7) 3.4395 no 4_544
H(2) C(8) 3.3328 no 4_544
H(2) C(9) 3.0450 no 4_544
H(2) C(10) 2.8787 no 4_544
H(2) C(11) 3.0439 no 4_544
H(2) H(10) 3.2481 no 4_544
H(2) H(12C) 3.5067 no 4_544
H(3) C(7) 3.3818 no 4_544
H(3) C(8) 2.7542 no 4_544
H(3) C(9) 3.0493 no 4_544
H(3) C(12) 3.3762 no 4_544
H(3) C(21) 3.3137 no 2_645
H(3) H(8) 2.7236 no 4_544
H(3) H(12A) 3.2562 no 4_544
H(3) H(12C) 3.2216 no 4_544
H(3) H(18) 3.0988 no 2_645
H(3) H(21) 2.4397 no 2_645
H(4) C(21) 3.4934 no 2_645
H(4) C(26) 3.4651 no 4_545
H(4) H(12A) 3.4748 no 3_656
H(4) H(21) 3.0744 no 2_645
H(4) H(26A) 3.4421 no 4_545
H(4) H(26B) 3.2940 no 4_545
H(4) H(26C) 3.0918 no 4_545
H(7) C(8) 3.1889 no 3_656
H(7) C(26) 3.4121 no 4_545
H(7) H(8) 2.5403 no 3_656
H(7) H(12A) 3.3863 no 3_656
H(7) H(17) 3.5035 no 3_656
H(7) H(18) 3.0740 no 3_656
H(7) H(26A) 3.2312 no 4_545
H(7) H(26B) 2.8474 no 4_545
H(8) C(7) 2.9440 no 3_656
H(8) C(8) 3.0986 no 3_656
H(8) C(18) 3.5198 no 3_656
H(8) C(21) 3.2020 no 3_656
H(8) H(3) 2.7236 no 4_545
H(8) H(7) 2.5403 no 3_656
H(8) H(8) 2.8533 no 3_656
H(8) H(18) 2.7749 no 3_656
H(8) H(21) 2.4714 no 3_656
H(10) H(2) 3.2481 no 4_545
H(10) H(30A) 2.8374 no 2_545
H(12A) C(21) 3.4818 no 3_656
H(12A) C(22) 3.3279 no 3_656
H(12A) H(3) 3.2562 no 4_545
H(12A) H(4) 3.4748 no 3_656
H(12A) H(7) 3.3863 no 3_656
H(12A) H(21) 3.0647 no 3_656
H(12A) H(22) 2.7627 no 3_656
H(12C) C(3) 3.5500 no 4_545
H(12C) C(31) 3.5474 no 2_545
H(12C) H(2) 3.5067 no 4_545
H(12C) H(3) 3.2216 no 4_545
H(12C) H(22) 3.5434 no 3_656
H(12C) H(31A) 2.6206 no 2_545
H(15) C(31) 3.4181 no 3_565
H(15) H(31A) 3.2916 no 3_565
H(15) H(31B) 2.6801 no 3_565
H(16) H(31B) 3.2297 no 3_565
H(17) C(26) 3.3718 no 2_655
H(17) H(7) 3.5035 no 3_656
H(17) H(26A) 2.4207 no 2_655
H(18) C(7) 3.5249 no 3_656
H(18) C(8) 3.3687 no 3_656
H(18) C(26) 3.4096 no 2_655
H(18) H(3) 3.0988 no 2_655
H(18) H(7) 3.0740 no 3_656
H(18) H(8) 2.7749 no 3_656
H(18) H(22) 3.5106 no 2_655
H(18) H(26A) 2.7050 no 2_655
H(18) H(26B) 3.2921 no 2_655
H(21) C(3) 3.2302 no 2_655
H(21) C(4) 3.5248 no 2_655
H(21) C(8) 3.2357 no 3_656
H(21) H(3) 2.4397 no 2_655
H(21) H(4) 3.0744 no 2_655
H(21) H(8) 2.4714 no 3_656
H(21) H(12A) 3.0647 no 3_656
H(22) C(12) 3.5756 no 3_656
H(22) C(26) 3.4819 no 3_655
H(22) H(12A) 2.7627 no 3_656
H(22) H(12C) 3.5434 no 3_656
H(22) H(18) 3.5106 no 2_645
H(22) H(26A) 3.3187 no 3_655
H(22) H(26C) 2.7928 no 3_655
H(24) H(31B) 3.5227 no 2_544
H(24) H(31C) 3.5653 no 2_544
H(26A) C(17) 3.0018 no 2_645
H(26A) C(18) 3.1495 no 2_645
H(26A) C(22) 3.5019 no 3_655
H(26A) H(4) 3.4421 no 4_544
H(26A) H(7) 3.2312 no 4_544
H(26A) H(17) 2.4207 no 2_645
H(26A) H(18) 2.7050 no 2_645
H(26A) H(22) 3.3187 no 3_655
H(26A) H(26A) 3.4397 no 3_655
H(26A) H(26C) 3.4426 no 3_655
H(26B) C(6) 3.2894 no 4_544
H(26B) C(7) 2.9600 no 4_544
H(26B) C(8) 3.5807 no 4_544
H(26B) H(4) 3.2940 no 4_544
H(26B) H(7) 2.8474 no 4_544
H(26B) H(18) 3.2921 no 2_645
H(26C) C(4) 3.4158 no 4_544
H(26C) C(22) 3.3727 no 3_655
H(26C) H(4) 3.0918 no 4_544
H(26C) H(22) 2.7928 no 3_655
H(26C) H(26A) 3.4426 no 3_655
H(30A) N(6) 3.1001 no 2_555
H(30A) C(10) 3.4687 no 2_555
H(30A) C(13) 3.3643 no 2_555
H(30A) H(10) 2.8374 no 2_555
H(30C) N(6) 3.2565 no 2_555
H(30C) N(26) 3.3756 no 3_565
H(30C) C(30) 3.3360 no 3_565
H(30C) H(30C) 2.4089 no 3_565
H(31A) C(12) 3.5656 no 2_555
H(31A) C(15) 3.5305 no 3_565
H(31A) H(12C) 2.6206 no 2_555
H(31A) H(15) 3.2916 no 3_565
H(31B) N(13) 2.5585 no 2_554
H(31B) C(15) 3.1739 no 3_565
H(31B) C(16) 3.4549 no 3_565
H(31B) C(27) 3.3951 no 2_554
H(31B) H(15) 2.6801 no 3_565
H(31B) H(16) 3.2297 no 3_565
H(31B) H(24) 3.5227 no 2_554
H(31C) H(24) 3.5653 no 2_554
